data_4065802
loop_
_publ_author_name
'Chiu, Wai-Hang'
'Zhang, Qian-Feng'
'Williams, Ian D.'
'Leung, Wa-Hung'

_publ_section_title
;
 Addition of Dimethyl Acetylenedicarboxylate to the [WSe4]2&#x2212;Anion
;
_journal_issue 11
_journal_name_full Organometallics
_journal_page_first 2631
_journal_paper_doi 10.1021/om100142d
_journal_volume 29
_journal_year 2010
_chemical_formula_sum 'C34 H59 N2 O12.5 Se4 W'
_chemical_formula_weight 1195.52
_chemical_name_systematic
; 
 ? 
;
_space_group_IT_number 61
_symmetry_cell_setting orthorhombic
_symmetry_space_group_name_Hall '-P 2ac 2ab'
_symmetry_space_group_name_H-M 'P b c a'
_atom_sites_solution_hydrogens geom
_atom_sites_solution_primary direct
_atom_sites_solution_secondary difmap
_audit_creation_method SHELXL-97
_cell_angle_alpha 90.00
_cell_angle_beta 90.00
_cell_angle_gamma 90.00
_cell_formula_units_Z 8
_cell_length_a 14.7872(10)
_cell_length_b 17.6187(12)
_cell_length_c 34.699(2)
_cell_measurement_reflns_used 9964
_cell_measurement_temperature 100(2)
_cell_measurement_theta_max 28.28
_cell_measurement_theta_min 2.34
_cell_volume 9040.2(10)
_computing_cell_refinement 'Bruker SMART'
_computing_data_collection 'Bruker SMART'
_computing_data_reduction 'Bruker SAINT'
_computing_molecular_graphics 'Bruker SHELXTL'
_computing_publication_material 'Bruker SHELXTL'
_computing_structure_refinement 'SHELXL-97 (Sheldrick, 1997)'
_computing_structure_solution 'SHELXS-97 (Sheldrick, 1990)'
_diffrn_ambient_temperature 100(2)
_diffrn_measured_fraction_theta_full 0.987
_diffrn_measured_fraction_theta_max 0.988
_diffrn_measurement_device_type 'CCD area detector'
_diffrn_measurement_method 'phi and omega scans'
_diffrn_radiation_monochromator graphite
_diffrn_radiation_source 'fine-focus sealed tube'
_diffrn_radiation_type MoK\a
_diffrn_radiation_wavelength 0.71073
_diffrn_reflns_av_R_equivalents 0.0413
_diffrn_reflns_av_sigmaI/netI 0.0272
_diffrn_reflns_limit_h_max 17
_diffrn_reflns_limit_h_min -18
_diffrn_reflns_limit_k_max 15
_diffrn_reflns_limit_k_min -21
_diffrn_reflns_limit_l_max 41
_diffrn_reflns_limit_l_min -42
_diffrn_reflns_number 53384
_diffrn_reflns_theta_full 25.00
_diffrn_reflns_theta_max 26.00
_diffrn_reflns_theta_min 2.35
_exptl_absorpt_coefficient_mu 5.833
_exptl_absorpt_correction_T_max 0.4199
_exptl_absorpt_correction_T_min 0.3602
_exptl_absorpt_correction_type multi-scan
_exptl_absorpt_process_details sadabs'
_exptl_crystal_colour red
_exptl_crystal_density_diffrn 1.757
_exptl_crystal_density_method 'not measured'
_exptl_crystal_description block
_exptl_crystal_F_000 4696
_exptl_crystal_size_max 0.22
_exptl_crystal_size_mid 0.20
_exptl_crystal_size_min 0.18
_refine_diff_density_max 4.889
_refine_diff_density_min -1.605
_refine_diff_density_rms 0.171
_refine_ls_extinction_method none
_refine_ls_goodness_of_fit_ref 1.026
_refine_ls_hydrogen_treatment constr
_refine_ls_matrix_type full
_refine_ls_number_parameters 490
_refine_ls_number_reflns 8775
_refine_ls_number_restraints 0
_refine_ls_restrained_S_all 1.026
_refine_ls_R_factor_all 0.0502
_refine_ls_R_factor_gt 0.0396
_refine_ls_shift/su_max 0.001
_refine_ls_shift/su_mean 0.000
_refine_ls_structure_factor_coef Fsqd
_refine_ls_weighting_details 'calc w=1/[\s^2^(Fo^2^)+(0.0910P)^2^+0.0000P] where P=(Fo^2^+2Fc^2^)/3'
_refine_ls_weighting_scheme calc
_refine_ls_wR_factor_gt 0.1184
_refine_ls_wR_factor_ref 0.1246
_reflns_number_gt 7224
_reflns_number_total 8775
_reflns_threshold_expression >2sigma(I)
_cod_data_source_file om100142d_si_001.cif
_cod_data_source_block complex_1_win11
_cod_depositor_comments
;
The following automatic conversions were performed:

'_symmetry_cell_setting' value 'Orthorhombic' changed to
'orthorhombic' according to
/home/saulius/struct/CIF-dictionaries/cif_core.dic dictionary named
'cif_core.dic' version 2.4.1 from 2010-06-29.

Automatic conversion script
Id: cif_fix_values 1715 2011-07-08 13:25:40Z adriana 
;
_cod_original_cell_volume 9040.1(11)
_cod_original_sg_symbol_H-M Pbca
_cod_original_formula_sum 'C34 H59 N2 O12.50 Se4 W'
_cod_database_code 4065802

loop_
_symmetry_equiv_pos_as_xyz
'x, y, z'
'-x+1/2, -y, z+1/2'
'-x, y+1/2, -z+1/2'
'x+1/2, -y+1/2, -z'
'-x, -y, -z'
'x-1/2, y, -z-1/2'
'x, -y-1/2, z-1/2'
'-x-1/2, y-1/2, z'

loop_
_atom_site_label
_atom_site_type_symbol
_atom_site_fract_x
_atom_site_fract_y
_atom_site_fract_z
_atom_site_U_iso_or_equiv
_atom_site_adp_type
_atom_site_occupancy
_atom_site_symmetry_multiplicity
_atom_site_calc_flag
_atom_site_refinement_flags
W1 W 0.499398(11) 0.728347(12) 0.157555(5) 0.01230(9) Uani 1 1 d .
Se1 Se 0.63235(3) 0.64603(3) 0.137067(13) 0.01655(13) Uani 1 1 d .
Se2 Se 0.58790(3) 0.83091(3) 0.127566(13) 0.01603(13) Uani 1 1 d .
Se3 Se 0.40690(3) 0.62588(3) 0.130027(13) 0.01578(13) Uani 1 1 d .
Se4 Se 0.36593(3) 0.81137(3) 0.138586(13) 0.01550(13) Uani 1 1 d .
O1 O 0.6434(2) 0.7303(2) 0.25943(10) 0.0217(8) Uani 1 1 d .
O2 O 0.6177(2) 0.6077(2) 0.24533(10) 0.0215(8) Uani 1 1 d .
O3 O 0.3893(3) 0.7248(2) 0.26920(10) 0.0259(9) Uani 1 1 d .
O4 O 0.3807(2) 0.8438(2) 0.24701(10) 0.0218(8) Uani 1 1 d .
O11 O 0.8185(3) 0.6110(2) 0.10952(13) 0.0406(11) Uani 1 1 d .
O12 O 0.8637(3) 0.7208(2) 0.08478(12) 0.0345(10) Uani 1 1 d .
O13 O 0.8163(3) 0.8791(2) 0.11953(11) 0.0308(9) Uani 1 1 d .
O14 O 0.7576(3) 0.8657(3) 0.06058(12) 0.0425(11) Uani 1 1 d .
O21 O 0.2462(3) 0.5461(2) 0.09858(11) 0.0313(9) Uani 1 1 d .
O22 O 0.1457(3) 0.6396(2) 0.09125(13) 0.0390(11) Uani 1 1 d .
O23 O 0.1302(3) 0.7782(3) 0.13837(11) 0.0368(11) Uani 1 1 d .
O24 O 0.1770(2) 0.8164(2) 0.08060(11) 0.0291(9) Uani 1 1 d .
N1 N 0.4940(3) 0.7183(3) 0.01134(14) 0.0239(11) Uani 1 1 d .
N2 N 0.3700(3) 0.4772(2) 0.25079(11) 0.0174(9) Uani 1 1 d .
C1 C 0.6021(3) 0.6735(3) 0.23975(13) 0.0152(10) Uani 1 1 d .
C2 C 0.5387(3) 0.7047(3) 0.21158(13) 0.0155(10) Uani 1 1 d .
C3 C 0.4664(4) 0.7514(3) 0.21286(13) 0.0146(9) Uani 1 1 d .
C4 C 0.4090(3) 0.7798(3) 0.24341(14) 0.0166(10) Uani 1 1 d .
C5 C 0.7086(4) 0.7045(3) 0.28752(15) 0.0261(12) Uani 1 1 d .
H5A H 0.7357 0.7484 0.3005 0.039 Uiso 1 1 calc R
H5B H 0.7561 0.6752 0.2745 0.039 Uiso 1 1 calc R
H5C H 0.6783 0.6723 0.3066 0.039 Uiso 1 1 calc R
C6 C 0.3299(4) 0.7460(4) 0.30032(15) 0.0304(13) Uani 1 1 d .
H6A H 0.3198 0.7020 0.3171 0.046 Uiso 1 1 calc R
H6B H 0.2720 0.7633 0.2898 0.046 Uiso 1 1 calc R
H6C H 0.3576 0.7870 0.3153 0.046 Uiso 1 1 calc R
C11 C 0.8070(4) 0.6844(3) 0.10198(13) 0.0210(11) Uani 1 1 d .
C12 C 0.7194(3) 0.7143(3) 0.11610(13) 0.0168(10) Uani 1 1 d .
C13 C 0.7025(3) 0.7891(3) 0.11207(14) 0.0192(11) Uani 1 1 d .
C14 C 0.7626(3) 0.8469(3) 0.09413(15) 0.0239(11) Uani 1 1 d .
C15 C 0.9022(5) 0.5789(4) 0.0960(2) 0.053(2) Uani 1 1 d .
H15A H 0.9047 0.5250 0.1029 0.080 Uiso 1 1 calc R
H15B H 0.9531 0.6056 0.1079 0.080 Uiso 1 1 calc R
H15C H 0.9057 0.5841 0.0679 0.080 Uiso 1 1 calc R
C16 C 0.8662(4) 0.9442(3) 0.10466(19) 0.0372(15) Uani 1 1 d .
H16A H 0.9041 0.9655 0.1252 0.056 Uiso 1 1 calc R
H16B H 0.8236 0.9829 0.0957 0.056 Uiso 1 1 calc R
H16C H 0.9046 0.9280 0.0832 0.056 Uiso 1 1 calc R
C21 C 0.2192(4) 0.6188(3) 0.10137(14) 0.0217(11) Uani 1 1 d .
C22 C 0.2905(3) 0.6685(3) 0.11654(13) 0.0175(10) Uani 1 1 d .
C23 C 0.2770(3) 0.7432(3) 0.12038(13) 0.0179(10) Uani 1 1 d .
C24 C 0.1907(3) 0.7825(3) 0.10986(14) 0.0173(10) Uani 1 1 d .
C25 C 0.1808(5) 0.4941(4) 0.0826(2) 0.0478(18) Uani 1 1 d .
H25A H 0.2068 0.4430 0.0817 0.072 Uiso 1 1 calc R
H25B H 0.1647 0.5104 0.0565 0.072 Uiso 1 1 calc R
H25C H 0.1265 0.4937 0.0988 0.072 Uiso 1 1 calc R
C26 C 0.0424(4) 0.8111(6) 0.1301(2) 0.056(2) Uani 1 1 d .
H26A H 0.0029 0.8052 0.1526 0.084 Uiso 1 1 calc R
H26B H 0.0154 0.7851 0.1079 0.084 Uiso 1 1 calc R
H26C H 0.0496 0.8651 0.1242 0.084 Uiso 1 1 calc R
C31 C 0.5630(4) 0.6824(4) 0.03816(15) 0.0334(14) Uani 1 1 d .
H31A H 0.5953 0.7235 0.0519 0.040 Uiso 1 1 calc R
H31B H 0.5303 0.6521 0.0577 0.040 Uiso 1 1 calc R
C32 C 0.6322(4) 0.6321(4) 0.01916(18) 0.0419(17) Uani 1 1 d .
H32A H 0.6758 0.6146 0.0385 0.063 Uiso 1 1 calc R
H32B H 0.6639 0.6607 -0.0009 0.063 Uiso 1 1 calc R
H32C H 0.6019 0.5882 0.0076 0.063 Uiso 1 1 calc R
C33 C 0.5374(5) 0.7725(4) -0.01732(16) 0.0349(15) Uani 1 1 d .
H33A H 0.4907 0.7898 -0.0358 0.042 Uiso 1 1 calc R
H33B H 0.5840 0.7447 -0.0321 0.042 Uiso 1 1 calc R
C34 C 0.5812(6) 0.8421(5) 0.0013(2) 0.061(2) Uani 1 1 d .
H34A H 0.6063 0.8749 -0.0189 0.092 Uiso 1 1 calc R
H34B H 0.6297 0.8257 0.0186 0.092 Uiso 1 1 calc R
H34C H 0.5356 0.8702 0.0159 0.092 Uiso 1 1 calc R
C35 C 0.4259(4) 0.7589(4) 0.03709(15) 0.0291(13) Uani 1 1 d .
H35A H 0.3990 0.7214 0.0549 0.035 Uiso 1 1 calc R
H35B H 0.4585 0.7969 0.0529 0.035 Uiso 1 1 calc R
C36 C 0.3504(5) 0.7985(5) 0.0158(2) 0.052(2) Uani 1 1 d .
H36A H 0.3094 0.8223 0.0344 0.078 Uiso 1 1 calc R
H36B H 0.3170 0.7614 0.0003 0.078 Uiso 1 1 calc R
H36C H 0.3760 0.8375 -0.0011 0.078 Uiso 1 1 calc R
C37 C 0.4465(4) 0.6591(4) -0.01257(17) 0.0359(15) Uani 1 1 d .
H37A H 0.4031 0.6848 -0.0299 0.043 Uiso 1 1 calc R
H37B H 0.4919 0.6331 -0.0289 0.043 Uiso 1 1 calc R
C38 C 0.3965(6) 0.6003(5) 0.0105(2) 0.056(2) Uani 1 1 d .
H38A H 0.3719 0.5616 -0.0069 0.085 Uiso 1 1 calc R
H38B H 0.3468 0.6246 0.0246 0.085 Uiso 1 1 calc R
H38C H 0.4380 0.5764 0.0289 0.085 Uiso 1 1 calc R
C41 C 0.4285(5) 0.5325(4) 0.2276(2) 0.0470(17) Uani 1 1 d .
H41A H 0.4657 0.5637 0.2453 0.056 Uiso 1 1 calc R
H41B H 0.3896 0.5669 0.2123 0.056 Uiso 1 1 calc R
C42 C 0.4925(4) 0.4837(6) 0.1996(2) 0.049(2) Uani 1 1 d .
H42A H 0.5362 0.5174 0.1870 0.073 Uiso 1 1 calc R
H42B H 0.4554 0.4585 0.1799 0.073 Uiso 1 1 calc R
H42C H 0.5249 0.4453 0.2147 0.073 Uiso 1 1 calc R
C43 C 0.3120(5) 0.4281(5) 0.2257(2) 0.0509(19) Uani 1 1 d .
H43A H 0.2712 0.3981 0.2424 0.061 Uiso 1 1 calc R
H43B H 0.3514 0.3920 0.2118 0.061 Uiso 1 1 calc R
C44 C 0.2550(4) 0.4703(4) 0.19645(19) 0.0374(15) Uani 1 1 d .
H44A H 0.2146 0.4345 0.1834 0.056 Uiso 1 1 calc R
H44B H 0.2946 0.4946 0.1774 0.056 Uiso 1 1 calc R
H44C H 0.2189 0.5092 0.2096 0.056 Uiso 1 1 calc R
C45 C 0.3121(6) 0.5275(4) 0.2770(2) 0.0526(19) Uani 1 1 d .
H45A H 0.2724 0.5599 0.2609 0.063 Uiso 1 1 calc R
H45B H 0.3520 0.5612 0.2922 0.063 Uiso 1 1 calc R
C46 C 0.2527(4) 0.4792(4) 0.30494(18) 0.0344(15) Uani 1 1 d .
H46A H 0.2174 0.5130 0.3215 0.052 Uiso 1 1 calc R
H46B H 0.2918 0.4471 0.3209 0.052 Uiso 1 1 calc R
H46C H 0.2116 0.4471 0.2899 0.052 Uiso 1 1 calc R
C47 C 0.4296(5) 0.4253(4) 0.2747(2) 0.0447(17) Uani 1 1 d .
H47A H 0.4672 0.3934 0.2575 0.054 Uiso 1 1 calc R
H47B H 0.3916 0.3913 0.2906 0.054 Uiso 1 1 calc R
C48 C 0.4933(4) 0.4756(7) 0.3019(2) 0.072(3) Uani 1 1 d .
H48A H 0.5303 0.4422 0.3180 0.107 Uiso 1 1 calc R
H48B H 0.4557 0.5081 0.3183 0.107 Uiso 1 1 calc R
H48C H 0.5327 0.5073 0.2859 0.107 Uiso 1 1 calc R
O1W O 0.4197(7) 0.4590(6) 0.0706(3) 0.058(3) Uiso 0.50 1 d P
H1W H 0.3781 0.4893 0.0776 0.070 Uiso 0.50 1 d PR
H2W H 0.3993 0.4140 0.0723 0.070 Uiso 0.50 1 d PR

loop_
_atom_site_aniso_label
_atom_site_aniso_U_11
_atom_site_aniso_U_22
_atom_site_aniso_U_33
_atom_site_aniso_U_23
_atom_site_aniso_U_13
_atom_site_aniso_U_12
W1 0.01076(14) 0.01539(14) 0.01076(14) -0.00001(7) 0.00036(6) 0.00110(7)
Se1 0.0154(3) 0.0171(3) 0.0172(2) -0.00052(19) 0.00344(18) 0.0025(2)
Se2 0.0133(3) 0.0165(3) 0.0182(2) 0.00043(19) 0.00230(18) 0.00039(19)
Se3 0.0159(3) 0.0160(3) 0.0155(2) 0.00046(19) -0.00124(18) -0.0001(2)
Se4 0.0128(3) 0.0173(3) 0.0164(2) -0.00080(19) -0.00107(18) 0.00205(19)
O1 0.023(2) 0.0206(19) 0.0212(18) -0.0052(15) -0.0083(15) -0.0008(15)
O2 0.0203(18) 0.0189(19) 0.0254(19) 0.0015(15) -0.0035(15) 0.0000(15)
O3 0.034(2) 0.023(2) 0.0205(19) 0.0017(15) 0.0127(16) 0.0002(17)
O4 0.0208(19) 0.019(2) 0.0254(19) -0.0014(15) 0.0035(15) 0.0003(15)
O11 0.033(2) 0.030(2) 0.059(3) 0.016(2) 0.016(2) 0.012(2)
O12 0.022(2) 0.036(2) 0.046(3) 0.003(2) 0.0107(19) 0.0048(18)
O13 0.034(2) 0.029(2) 0.030(2) -0.0038(17) 0.0041(17) -0.0081(19)
O14 0.037(2) 0.055(3) 0.036(2) 0.015(2) -0.0040(19) -0.012(2)
O21 0.033(2) 0.0179(19) 0.044(2) 0.0036(18) -0.0159(18) -0.0070(17)
O22 0.027(2) 0.031(2) 0.059(3) -0.002(2) -0.016(2) -0.0035(19)
O23 0.016(2) 0.063(3) 0.032(2) -0.005(2) 0.0023(17) 0.007(2)
O24 0.0191(19) 0.033(2) 0.035(2) 0.0069(18) -0.0045(16) 0.0007(17)
N1 0.021(2) 0.040(3) 0.011(2) -0.0050(19) -0.0011(16) 0.004(2)
N2 0.015(2) 0.014(2) 0.024(2) 0.0025(17) 0.0036(16) -0.0015(16)
C1 0.011(2) 0.024(3) 0.010(2) 0.0007(19) 0.0030(17) -0.003(2)
C2 0.013(2) 0.016(2) 0.016(2) 0.001(2) 0.0002(19) -0.005(2)
C3 0.018(2) 0.014(2) 0.012(2) 0.0024(19) -0.0019(19) 0.001(2)
C4 0.010(2) 0.023(3) 0.017(2) -0.003(2) -0.0024(18) 0.000(2)
C5 0.028(3) 0.028(3) 0.022(3) -0.002(2) -0.014(2) -0.001(3)
C6 0.035(3) 0.035(3) 0.021(3) -0.002(2) 0.015(2) -0.001(3)
C11 0.021(3) 0.032(3) 0.010(2) 0.003(2) 0.0003(19) 0.003(2)
C12 0.013(2) 0.025(3) 0.012(2) -0.002(2) -0.0023(19) 0.002(2)
C13 0.014(2) 0.024(3) 0.020(2) 0.001(2) 0.0005(19) 0.000(2)
C14 0.017(3) 0.034(3) 0.021(3) 0.002(2) 0.001(2) -0.003(2)
C15 0.040(4) 0.046(4) 0.073(5) 0.020(4) 0.027(4) 0.027(3)
C16 0.039(4) 0.026(3) 0.046(4) -0.006(3) 0.007(3) -0.009(3)
C21 0.025(3) 0.021(3) 0.018(2) 0.003(2) -0.003(2) -0.001(2)
C22 0.017(2) 0.023(3) 0.013(2) 0.001(2) -0.0026(18) 0.000(2)
C23 0.016(3) 0.023(3) 0.015(2) 0.002(2) 0.0010(19) -0.001(2)
C24 0.015(2) 0.016(2) 0.021(3) 0.000(2) -0.003(2) -0.001(2)
C25 0.049(4) 0.025(3) 0.070(5) 0.000(3) -0.029(4) -0.015(3)
C26 0.011(3) 0.109(7) 0.049(4) -0.018(4) -0.004(3) 0.017(4)
C31 0.032(3) 0.051(4) 0.017(3) -0.002(3) -0.007(2) 0.006(3)
C32 0.037(4) 0.056(4) 0.032(3) -0.005(3) -0.003(3) 0.020(3)
C33 0.035(3) 0.054(4) 0.016(3) 0.005(3) 0.004(3) -0.003(3)
C34 0.070(5) 0.075(6) 0.040(4) 0.000(4) 0.004(4) -0.046(5)
C35 0.031(3) 0.040(3) 0.016(3) 0.007(2) 0.006(2) 0.010(3)
C36 0.047(4) 0.071(5) 0.038(4) -0.002(4) 0.005(3) 0.033(4)
C37 0.041(4) 0.040(4) 0.026(3) -0.003(3) -0.006(3) 0.004(3)
C38 0.070(5) 0.054(5) 0.046(4) -0.001(4) -0.021(4) -0.022(4)
C41 0.051(4) 0.034(4) 0.056(4) 0.010(3) 0.000(3) -0.001(3)
C42 0.023(3) 0.093(7) 0.030(4) 0.001(4) 0.008(2) -0.012(3)
C43 0.041(4) 0.061(5) 0.051(4) -0.010(4) 0.002(3) -0.008(4)
C44 0.030(3) 0.040(4) 0.042(4) 0.000(3) -0.012(3) -0.008(3)
C45 0.059(5) 0.046(4) 0.052(4) -0.007(4) 0.001(4) 0.004(4)
C46 0.024(3) 0.042(4) 0.037(3) 0.012(3) 0.016(2) 0.014(3)
C47 0.044(4) 0.038(4) 0.052(4) 0.011(3) -0.005(3) 0.005(3)
C48 0.027(4) 0.162(11) 0.026(4) 0.012(5) -0.009(3) -0.024(5)

loop_
_atom_type_symbol
_atom_type_description
_atom_type_scat_dispersion_real
_atom_type_scat_dispersion_imag
_atom_type_scat_source
C C 0.0033 0.0016 'International Tables Vol C Tables 4.2.6.8 and 6.1.1.4'
H H 0.0000 0.0000 'International Tables Vol C Tables 4.2.6.8 and 6.1.1.4'
N N 0.0061 0.0033 'International Tables Vol C Tables 4.2.6.8 and 6.1.1.4'
O O 0.0106 0.0060 'International Tables Vol C Tables 4.2.6.8 and 6.1.1.4'
Se Se -0.0929 2.2259 'International Tables Vol C Tables 4.2.6.8 and 6.1.1.4'
W W -0.8490 6.8722 'International Tables Vol C Tables 4.2.6.8 and 6.1.1.4'

loop_
_geom_angle_atom_site_label_1
_geom_angle_atom_site_label_2
_geom_angle_atom_site_label_3
_geom_angle
C2 W1 C3 39.2(2)
C2 W1 Se3 111.85(14)
C3 W1 Se3 112.46(15)
C2 W1 Se2 113.14(14)
C3 W1 Se2 112.47(15)
Se3 W1 Se2 132.115(18)
C2 W1 Se4 125.88(14)
C3 W1 Se4 86.71(14)
Se3 W1 Se4 83.687(17)
Se2 W1 Se4 83.165(17)
C2 W1 Se1 85.34(14)
C3 W1 Se1 124.50(14)
Se3 W1 Se1 84.420(17)
Se2 W1 Se1 83.655(17)
Se4 W1 Se1 148.776(18)
C12 Se1 W1 105.57(16)
C13 Se2 W1 107.78(16)
C22 Se3 W1 107.70(16)
C23 Se4 W1 105.15(16)
C1 O1 C5 114.1(4)
C4 O3 C6 116.3(4)
C11 O11 C15 115.4(5)
C14 O13 C16 114.1(4)
C21 O21 C25 115.7(4)
C24 O23 C26 115.5(5)
C37 N1 C31 111.2(5)
C37 N1 C33 105.8(4)
C31 N1 C33 112.2(4)
C37 N1 C35 109.9(4)
C31 N1 C35 106.3(4)
C33 N1 C35 111.6(5)
C43 N2 C47 107.6(5)
C43 N2 C45 111.0(5)
C47 N2 C45 110.5(5)
C43 N2 C41 112.7(5)
C47 N2 C41 110.0(5)
C45 N2 C41 105.0(5)
O2 C1 O1 123.1(4)
O2 C1 C2 126.6(5)
O1 C1 C2 110.3(4)
C3 C2 C1 135.7(4)
C3 C2 W1 71.0(3)
C1 C2 W1 152.7(4)
C2 C3 C4 134.4(4)
C2 C3 W1 69.8(3)
C4 C3 W1 155.1(4)
O4 C4 O3 121.7(4)
O4 C4 C3 127.0(5)
O3 C4 C3 111.4(4)
O1 C5 H5A 109.5
O1 C5 H5B 109.5
H5A C5 H5B 109.5
O1 C5 H5C 109.5
H5A C5 H5C 109.5
H5B C5 H5C 109.5
O3 C6 H6A 109.5
O3 C6 H6B 109.5
H6A C6 H6B 109.5
O3 C6 H6C 109.5
H6A C6 H6C 109.5
H6B C6 H6C 109.5
O12 C11 O11 121.4(5)
O12 C11 C12 125.4(5)
O11 C11 C12 113.1(5)
C13 C12 C11 118.4(5)
C13 C12 Se1 122.1(4)
C11 C12 Se1 119.5(4)
C12 C13 C14 127.0(5)
C12 C13 Se2 120.5(4)
C14 C13 Se2 112.4(4)
O14 C14 O13 124.2(5)
O14 C14 C13 123.5(5)
O13 C14 C13 112.1(4)
O11 C15 H15A 109.5
O11 C15 H15B 109.5
H15A C15 H15B 109.5
O11 C15 H15C 109.5
H15A C15 H15C 109.5
H15B C15 H15C 109.5
O13 C16 H16A 109.5
O13 C16 H16B 109.5
H16A C16 H16B 109.5
O13 C16 H16C 109.5
H16A C16 H16C 109.5
H16B C16 H16C 109.5
O22 C21 O21 122.6(5)
O22 C21 C22 125.0(5)
O21 C21 C22 112.3(4)
C23 C22 C21 121.0(5)
C23 C22 Se3 119.4(4)
C21 C22 Se3 119.6(4)
C22 C23 C24 123.9(5)
C22 C23 Se4 123.7(4)
C24 C23 Se4 112.4(4)
O24 C24 O23 122.9(5)
O24 C24 C23 125.7(5)
O23 C24 C23 111.4(4)
O21 C25 H25A 109.5
O21 C25 H25B 109.5
H25A C25 H25B 109.5
O21 C25 H25C 109.5
H25A C25 H25C 109.5
H25B C25 H25C 109.5
O23 C26 H26A 109.5
O23 C26 H26B 109.5
H26A C26 H26B 109.5
O23 C26 H26C 109.5
H26A C26 H26C 109.5
H26B C26 H26C 109.5
C32 C31 N1 115.7(4)
C32 C31 H31A 108.4
N1 C31 H31A 108.4
C32 C31 H31B 108.4
N1 C31 H31B 108.4
H31A C31 H31B 107.4
C31 C32 H32A 109.5
C31 C32 H32B 109.5
H32A C32 H32B 109.5
C31 C32 H32C 109.5
H32A C32 H32C 109.5
H32B C32 H32C 109.5
N1 C33 C34 114.0(5)
N1 C33 H33A 108.8
C34 C33 H33A 108.8
N1 C33 H33B 108.8
C34 C33 H33B 108.8
H33A C33 H33B 107.7
C33 C34 H34A 109.5
C33 C34 H34B 109.5
H34A C34 H34B 109.5
C33 C34 H34C 109.5
H34A C34 H34C 109.5
H34B C34 H34C 109.5
C36 C35 N1 114.8(4)
C36 C35 H35A 108.6
N1 C35 H35A 108.6
C36 C35 H35B 108.6
N1 C35 H35B 108.6
H35A C35 H35B 107.6
C35 C36 H36A 109.5
C35 C36 H36B 109.5
H36A C36 H36B 109.5
C35 C36 H36C 109.5
H36A C36 H36C 109.5
H36B C36 H36C 109.5
C38 C37 N1 114.4(5)
C38 C37 H37A 108.7
N1 C37 H37A 108.7
C38 C37 H37B 108.7
N1 C37 H37B 108.7
H37A C37 H37B 107.6
C37 C38 H38A 109.5
C37 C38 H38B 109.5
H38A C38 H38B 109.5
C37 C38 H38C 109.5
H38A C38 H38C 109.5
H38B C38 H38C 109.5
N2 C41 C42 108.0(5)
N2 C41 H41A 110.1
C42 C41 H41A 110.1
N2 C41 H41B 110.1
C42 C41 H41B 110.1
H41A C41 H41B 108.4
C41 C42 H42A 109.5
C41 C42 H42B 109.5
H42A C42 H42B 109.5
C41 C42 H42C 109.5
H42A C42 H42C 109.5
H42B C42 H42C 109.5
N2 C43 C44 115.2(6)
N2 C43 H43A 108.5
C44 C43 H43A 108.5
N2 C43 H43B 108.5
C44 C43 H43B 108.5
H43A C43 H43B 107.5
C43 C44 H44A 109.5
C43 C44 H44B 109.5
H44A C44 H44B 109.5
C43 C44 H44C 109.5
H44A C44 H44C 109.5
H44B C44 H44C 109.5
N2 C45 C46 111.6(5)
N2 C45 H45A 109.3
C46 C45 H45A 109.3
N2 C45 H45B 109.3
C46 C45 H45B 109.3
H45A C45 H45B 108.0
C45 C46 H46A 109.5
C45 C46 H46B 109.5
H46A C46 H46B 109.5
C45 C46 H46C 109.5
H46A C46 H46C 109.5
H46B C46 H46C 109.5
N2 C47 C48 109.2(6)
N2 C47 H47A 109.8
C48 C47 H47A 109.8
N2 C47 H47B 109.8
C48 C47 H47B 109.8
H47A C47 H47B 108.3
C47 C48 H48A 109.5
C47 C48 H48B 109.5
H48A C48 H48B 109.5
C47 C48 H48C 109.5
H48A C48 H48C 109.5
H48B C48 H48C 109.5
H1W O1W H2W 108.0

loop_
_geom_bond_atom_site_label_1
_geom_bond_atom_site_label_2
_geom_bond_distance
W1 C2 2.006(5)
W1 C3 2.021(5)
W1 Se3 2.4582(5)
W1 Se2 2.4619(5)
W1 Se4 2.5433(5)
W1 Se1 2.5444(5)
Se1 C12 1.906(5)
Se2 C13 1.924(5)
Se3 C22 1.935(5)
Se4 C23 1.890(5)
O1 C1 1.357(6)
O1 C5 1.444(6)
O2 C1 1.197(6)
O3 C4 1.351(6)
O3 C6 1.440(6)
O4 C4 1.210(6)
O11 C11 1.332(7)
O11 C15 1.439(7)
O12 C11 1.213(6)
O13 C14 1.315(6)
O13 C16 1.459(7)
O14 C14 1.213(6)
O21 C21 1.345(7)
O21 C25 1.443(7)
O22 C21 1.200(6)
O23 C24 1.337(6)
O23 C26 1.450(7)
O24 C24 1.196(6)
N1 C37 1.506(8)
N1 C31 1.520(7)
N1 C33 1.521(8)
N1 C35 1.524(7)
N2 C43 1.496(8)
N2 C47 1.516(7)
N2 C45 1.532(8)
N2 C41 1.532(8)
C1 C2 1.462(7)
C2 C3 1.350(8)
C3 C4 1.447(7)
C5 H5A 0.9800
C5 H5B 0.9800
C5 H5C 0.9800
C6 H6A 0.9800
C6 H6B 0.9800
C6 H6C 0.9800
C11 C12 1.481(7)
C12 C13 1.348(7)
C13 C14 1.487(7)
C15 H15A 0.9800
C15 H15B 0.9800
C15 H15C 0.9800
C16 H16A 0.9800
C16 H16B 0.9800
C16 H16C 0.9800
C21 C22 1.468(7)
C22 C23 1.339(7)
C23 C24 1.496(7)
C25 H25A 0.9800
C25 H25B 0.9800
C25 H25C 0.9800
C26 H26A 0.9800
C26 H26B 0.9800
C26 H26C 0.9800
C31 C32 1.505(8)
C31 H31A 0.9900
C31 H31B 0.9900
C32 H32A 0.9800
C32 H32B 0.9800
C32 H32C 0.9800
C33 C34 1.528(10)
C33 H33A 0.9900
C33 H33B 0.9900
C34 H34A 0.9800
C34 H34B 0.9800
C34 H34C 0.9800
C35 C36 1.508(8)
C35 H35A 0.9900
C35 H35B 0.9900
C36 H36A 0.9800
C36 H36B 0.9800
C36 H36C 0.9800
C37 C38 1.505(9)
C37 H37A 0.9900
C37 H37B 0.9900
C38 H38A 0.9800
C38 H38B 0.9800
C38 H38C 0.9800
C41 C42 1.608(10)
C41 H41A 0.9900
C41 H41B 0.9900
C42 H42A 0.9800
C42 H42B 0.9800
C42 H42C 0.9800
C43 C44 1.514(9)
C43 H43A 0.9900
C43 H43B 0.9900
C44 H44A 0.9800
C44 H44B 0.9800
C44 H44C 0.9800
C45 C46 1.561(9)
C45 H45A 0.9900
C45 H45B 0.9900
C46 H46A 0.9800
C46 H46B 0.9800
C46 H46C 0.9800
C47 C48 1.601(11)
C47 H47A 0.9900
C47 H47B 0.9900
C48 H48A 0.9800
C48 H48B 0.9800
C48 H48C 0.9800
O1W H1W 0.8500
O1W H2W 0.8500
